data_1546821
loop_
_publ_author_name
'Yao, Junyao'
'Chen, Qibin'
'Sheng, Yujie'
'Kai, Aiting'
'Liu, Honglai'

_publ_section_title
;
 pH-controlled crystal growth of copper/gemini surfactant complexes
 with bipyridine groups
;
_journal_coden_ASTM CRECF4
_journal_issue 39
_journal_name_full CrystEngComm
_journal_page_first 5835
_journal_page_last 5843
_journal_paper_doi 10.1039/c7ce01251a
_journal_volume 19
_journal_year 2017
_chemical_formula_moiety 'C80 H144 Br Cu N8, 5(Br), 5(H2 O)'
_chemical_formula_sum 'C80 H154 Br6 Cu N8 O5'
_chemical_formula_weight 1851.11
_space_group_IT_number 2
_symmetry_cell_setting triclinic
_symmetry_space_group_name_Hall '-P 1'
_symmetry_space_group_name_H-M 'P -1'
_atom_sites_solution_hydrogens geom
_atom_sites_solution_primary direct
_atom_sites_solution_secondary difmap
_audit_creation_method SHELXL-97
_audit_update_record
;
2017-07-04 deposited with the CCDC.
2017-08-24 downloaded from the CCDC.
;
_cell_angle_alpha 79.223(3)
_cell_angle_beta 89.723(4)
_cell_angle_gamma 82.329(3)
_cell_formula_units_Z 2
_cell_length_a 9.4175(5)
_cell_length_b 17.1528(9)
_cell_length_c 28.9801(16)
_cell_measurement_reflns_used 9944
_cell_measurement_temperature 143(2)
_cell_measurement_theta_max 69.30
_cell_measurement_theta_min 2.65
_cell_volume 4556.6(4)
_computing_structure_refinement 'SHELXL-97 (Sheldrick, 1997)'
_diffrn_ambient_temperature 143(2)
_diffrn_measured_fraction_theta_full 0.982
_diffrn_measured_fraction_theta_max 0.982
_diffrn_measurement_device_type 'Bruker APEX-II CCD'
_diffrn_measurement_method '\f and \w scans'
_diffrn_radiation_monochromator graphite
_diffrn_radiation_source 'fine-focus sealed tube'
_diffrn_radiation_type CuK\a
_diffrn_radiation_wavelength 1.54178
_diffrn_reflns_av_R_equivalents 0.1011
_diffrn_reflns_av_unetI/netI 0.0767
_diffrn_reflns_limit_h_max 10
_diffrn_reflns_limit_h_min -10
_diffrn_reflns_limit_k_max 19
_diffrn_reflns_limit_k_min -19
_diffrn_reflns_limit_l_max 0
_diffrn_reflns_limit_l_min -33
_diffrn_reflns_number 14818
_diffrn_reflns_theta_full 64.00
_diffrn_reflns_theta_max 64.00
_diffrn_reflns_theta_min 2.65
_exptl_absorpt_coefficient_mu 3.795
_exptl_absorpt_correction_T_max 0.8043
_exptl_absorpt_correction_T_min 0.4386
_exptl_absorpt_correction_type multi-scan
_exptl_absorpt_process_details twinabs
_exptl_crystal_colour blue
_exptl_crystal_density_diffrn 1.349
_exptl_crystal_density_method 'not measured'
_exptl_crystal_description block
_exptl_crystal_F_000 1938
_exptl_crystal_recrystallization_method 'Vapour deposition'
_exptl_crystal_size_max 0.26
_exptl_crystal_size_mid 0.15
_exptl_crystal_size_min 0.06
_refine_diff_density_max 1.156
_refine_diff_density_min -0.874
_refine_diff_density_rms 0.162
_refine_ls_extinction_method none
_refine_ls_goodness_of_fit_ref 1.113
_refine_ls_hydrogen_treatment mixed
_refine_ls_matrix_type full
_refine_ls_number_parameters 913
_refine_ls_number_reflns 14818
_refine_ls_number_restraints 0
_refine_ls_restrained_S_all 1.113
_refine_ls_R_factor_all 0.1011
_refine_ls_R_factor_gt 0.0919
_refine_ls_shift/su_max 0.000
_refine_ls_shift/su_mean 0.000
_refine_ls_structure_factor_coef Fsqd
_refine_ls_weighting_details 'calc w=1/[\s^2^(Fo^2^)+(0.0836P)^2^+47.6866P] where P=(Fo^2^+2Fc^2^)/3'
_refine_ls_weighting_scheme calc
_refine_ls_wR_factor_gt 0.2301
_refine_ls_wR_factor_ref 0.2348
_reflns_number_gt 13333
_reflns_number_total 14818
_reflns_threshold_expression >2sigma(I)
_cod_data_source_file c7ce01251a2.cif
_cod_data_source_block 965800
_cod_depositor_comments
;
The following automatic conversions were performed:

'_symmetry_cell_setting' value 'Triclinic' changed to 'triclinic'
according to
/home/data/users/saulius/crontab/automatic-downloads/rss-feeds/RSC/lib/dictionaries/cif_core.dic
dictionary named 'cif_core.dic' version 2.4.2 from 2011-04-26.

Automatic conversion script
Id: cif_fix_values 4973 2017-02-22 13:04:09Z antanas 
;
_cod_original_sg_symbol_H-M 'P-1 '
_cod_database_code 1546821

loop_
_symmetry_equiv_pos_as_xyz
'x, y, z'
'-x, -y, -z'

loop_
_atom_site_label
_atom_site_type_symbol
_atom_site_fract_x
_atom_site_fract_y
_atom_site_fract_z
_atom_site_U_iso_or_equiv
_atom_site_adp_type
_atom_site_occupancy
_atom_site_symmetry_multiplicity
_atom_site_calc_flag
_atom_site_refinement_flags
Cu1 Cu 0.39367(13) 0.74113(7) 0.99297(4) 0.0267(3) Uani 1 1 d .
Br1 Br 0.65607(9) 0.68751(5) 0.97840(3) 0.0326(2) Uani 1 1 d .
Br2 Br 0.54833(10) 0.80073(5) 0.14781(3) 0.0360(2) Uani 1 1 d .
Br3 Br 0.89829(11) 0.96907(6) 0.78472(3) 0.0419(2) Uani 1 1 d .
Br4 Br 0.90541(11) 0.53879(7) 0.19747(4) 0.0485(3) Uani 1 1 d .
Br5 Br 0.48109(10) 0.69795(5) 0.81623(3) 0.0362(2) Uani 1 1 d .
Br6 Br 0.98053(10) 0.84098(6) 0.97971(3) 0.0396(2) Uani 1 1 d .
N1 N 0.4094(7) 0.8373(4) 0.9448(2) 0.0254(13) Uani 1 1 d .
N2 N 0.3185(7) 0.8260(4) 1.0303(2) 0.0274(14) Uani 1 1 d .
N3 N 0.3935(7) 0.6435(4) 1.0417(2) 0.0254(13) Uani 1 1 d .
N4 N 0.2856(7) 0.6742(4) 0.9561(2) 0.0255(13) Uani 1 1 d .
N5 N 0.4618(8) 0.9399(4) 0.7847(2) 0.0319(15) Uani 1 1 d .
N6 N -0.0275(7) 0.8475(4) 1.1417(2) 0.0279(14) Uani 1 1 d .
N7 N 0.4132(7) 0.5584(4) 1.2010(2) 0.0288(14) Uani 1 1 d .
N8 N -0.0656(7) 0.6935(4) 0.8436(2) 0.0309(15) Uani 1 1 d .
C1 C 0.4624(8) 0.8377(5) 0.9016(3) 0.0264(16) Uani 1 1 d .
H1 H 0.4726 0.7891 0.8898 0.032 Uiso 1 1 calc R
C2 C 0.5029(8) 0.9051(5) 0.8733(3) 0.0280(16) Uani 1 1 d .
C3 C 0.4946(9) 0.9745(5) 0.8924(3) 0.0312(17) Uani 1 1 d .
H3 H 0.5316 1.0204 0.8759 0.037 Uiso 1 1 calc R
C4 C 0.4321(8) 0.9759(5) 0.9355(3) 0.0272(16) Uani 1 1 d .
H4 H 0.4202 1.0239 0.9478 0.033 Uiso 1 1 calc R
C5 C 0.3863(8) 0.9062(5) 0.9611(3) 0.0254(16) Uani 1 1 d .
C6 C 0.3213(8) 0.9013(5) 1.0068(3) 0.0268(16) Uani 1 1 d .
C7 C 0.2602(9) 0.9670(5) 1.0249(3) 0.0311(17) Uani 1 1 d .
H7 H 0.2636 1.0197 1.0079 0.037 Uiso 1 1 calc R
C8 C 0.1948(9) 0.9554(5) 1.0675(3) 0.0319(18) Uani 1 1 d .
H8 H 0.1520 1.0000 1.0800 0.038 Uiso 1 1 calc R
C9 C 0.1915(8) 0.8785(5) 1.0920(3) 0.0254(16) Uani 1 1 d .
C10 C 0.2531(8) 0.8163(5) 1.0723(3) 0.0257(16) Uani 1 1 d .
H10 H 0.2501 0.7633 1.0890 0.031 Uiso 1 1 calc R
C11 C 0.4500(8) 0.6331(5) 1.0855(3) 0.0251(16) Uani 1 1 d .
H11 H 0.4774 0.6782 1.0961 0.030 Uiso 1 1 calc R
C12 C 0.4696(8) 0.5588(5) 1.1156(3) 0.0288(17) Uani 1 1 d .
C13 C 0.4359(8) 0.4932(5) 1.0982(3) 0.0284(17) Uani 1 1 d .
H13 H 0.4519 0.4413 1.1173 0.034 Uiso 1 1 calc R
C14 C 0.3797(9) 0.5025(5) 1.0535(3) 0.0314(18) Uani 1 1 d .
H14 H 0.3573 0.4577 1.0415 0.038 Uiso 1 1 calc R
C15 C 0.3564(8) 0.5793(5) 1.0263(3) 0.0277(16) Uani 1 1 d .
C16 C 0.2930(8) 0.5981(5) 0.9781(3) 0.0243(15) Uani 1 1 d .
C17 C 0.2409(9) 0.5409(5) 0.9558(3) 0.0307(17) Uani 1 1 d .
H17 H 0.2486 0.4864 0.9711 0.037 Uiso 1 1 calc R
C18 C 0.1792(9) 0.5651(5) 0.9121(3) 0.0344(19) Uani 1 1 d .
H18 H 0.1458 0.5270 0.8963 0.041 Uiso 1 1 calc R
C19 C 0.1652(9) 0.6462(5) 0.8905(3) 0.0305(17) Uani 1 1 d .
C20 C 0.2233(8) 0.6983(5) 0.9144(3) 0.0295(17) Uani 1 1 d .
H20 H 0.2177 0.7532 0.9001 0.035 Uiso 1 1 calc R
C21 C 0.5621(8) 0.8982(5) 0.8259(3) 0.0278(16) Uani 1 1 d .
H21A H 0.5840 0.8407 0.8242 0.033 Uiso 1 1 calc R
H21B H 0.6533 0.9213 0.8225 0.033 Uiso 1 1 calc R
C22 C 0.3163(9) 0.9159(6) 0.7910(3) 0.037(2) Uani 1 1 d .
H22A H 0.2496 0.9517 0.7680 0.056 Uiso 1 1 calc R
H22B H 0.2843 0.9196 0.8228 0.056 Uiso 1 1 calc R
H22C H 0.3187 0.8607 0.7862 0.056 Uiso 1 1 calc R
C23 C 0.4509(11) 1.0278(6) 0.7798(3) 0.041(2) Uani 1 1 d .
H23A H 0.4024 1.0444 0.8071 0.061 Uiso 1 1 calc R
H23B H 0.3960 1.0537 0.7511 0.061 Uiso 1 1 calc R
H23C H 0.5473 1.0437 0.7780 0.061 Uiso 1 1 calc R
C24 C 0.5305(9) 0.9133(6) 0.7411(3) 0.0348(19) Uani 1 1 d .
H24A H 0.6225 0.9353 0.7358 0.042 Uiso 1 1 calc R
H24B H 0.5524 0.8542 0.7475 0.042 Uiso 1 1 calc R
C25 C 0.4402(11) 0.9387(7) 0.6966(3) 0.044(2) Uani 1 1 d .
H25A H 0.4131 0.9976 0.6903 0.053 Uiso 1 1 calc R
H25B H 0.3514 0.9134 0.7002 0.053 Uiso 1 1 calc R
C26 C 0.5258(10) 0.9134(7) 0.6558(3) 0.043(2) Uani 1 1 d .
H26A H 0.5699 0.8569 0.6651 0.052 Uiso 1 1 calc R
H26B H 0.6041 0.9467 0.6486 0.052 Uiso 1 1 calc R
C27 C 0.4322(10) 0.9219(6) 0.6115(3) 0.044(2) Uani 1 1 d .
H27A H 0.3545 0.8881 0.6186 0.053 Uiso 1 1 calc R
H27B H 0.3872 0.9783 0.6023 0.053 Uiso 1 1 calc R
C28 C 0.5170(10) 0.8976(7) 0.5704(3) 0.043(2) Uani 1 1 d .
H28A H 0.5740 0.8445 0.5810 0.051 Uiso 1 1 calc R
H28B H 0.5848 0.9366 0.5602 0.051 Uiso 1 1 calc R
C29 C 0.4212(10) 0.8937(7) 0.5279(3) 0.044(2) Uani 1 1 d .
H29A H 0.3526 0.8552 0.5382 0.052 Uiso 1 1 calc R
H29B H 0.3651 0.9470 0.5169 0.052 Uiso 1 1 calc R
C30 C 0.5066(9) 0.8684(7) 0.4874(3) 0.040(2) Uani 1 1 d .
H30A H 0.5737 0.9077 0.4769 0.048 Uiso 1 1 calc R
H30B H 0.5646 0.8158 0.4988 0.048 Uiso 1 1 calc R
C31 C 0.4156(10) 0.8620(6) 0.4456(3) 0.039(2) Uani 1 1 d .
H31A H 0.3491 0.8225 0.4561 0.047 Uiso 1 1 calc R
H31B H 0.3571 0.9145 0.4344 0.047 Uiso 1 1 calc R
C32 C 0.5002(10) 0.8375(6) 0.4048(3) 0.038(2) Uani 1 1 d .
H32A H 0.5608 0.7856 0.4161 0.046 Uiso 1 1 calc R
H32B H 0.5647 0.8778 0.3936 0.046 Uiso 1 1 calc R
C33 C 0.4063(10) 0.8293(6) 0.3640(3) 0.041(2) Uani 1 1 d .
H33A H 0.3482 0.8816 0.3519 0.049 Uiso 1 1 calc R
H33B H 0.3396 0.7902 0.3754 0.049 Uiso 1 1 calc R
C34 C 0.4925(10) 0.8019(6) 0.3239(3) 0.039(2) Uani 1 1 d .
H34A H 0.5598 0.8407 0.3127 0.047 Uiso 1 1 calc R
H34B H 0.5501 0.7494 0.3359 0.047 Uiso 1 1 calc R
C35 C 0.4003(11) 0.7942(7) 0.2830(3) 0.048(2) Uani 1 1 d .
H35A H 0.3332 0.8435 0.2737 0.073 Uiso 1 1 calc R
H35B H 0.3464 0.7488 0.2923 0.073 Uiso 1 1 calc R
H35C H 0.4613 0.7852 0.2565 0.073 Uiso 1 1 calc R
C36 C 0.1285(8) 0.8654(5) 1.1405(3) 0.0288(17) Uani 1 1 d .
H36A H 0.1330 0.9138 1.1541 0.035 Uiso 1 1 calc R
H36B H 0.1886 0.8202 1.1607 0.035 Uiso 1 1 calc R
C37 C -0.1146(9) 0.9039(5) 1.1033(3) 0.0312(18) Uani 1 1 d .
H37A H -0.2150 0.8945 1.1056 0.047 Uiso 1 1 calc R
H37B H -0.0780 0.8949 1.0727 0.047 Uiso 1 1 calc R
H37C H -0.1079 0.9592 1.1063 0.047 Uiso 1 1 calc R
C38 C -0.0368(10) 0.7634(5) 1.1358(3) 0.0345(19) Uani 1 1 d .
H38A H 0.0095 0.7541 1.1066 0.052 Uiso 1 1 calc R
H38B H -0.1376 0.7553 1.1345 0.052 Uiso 1 1 calc R
H38C H 0.0118 0.7258 1.1625 0.052 Uiso 1 1 calc R
C39 C -0.0912(9) 0.8620(5) 1.1885(3) 0.0333(18) Uani 1 1 d .
H39A H -0.1017 0.9203 1.1883 0.040 Uiso 1 1 calc R
H39B H -0.1887 0.8462 1.1902 0.040 Uiso 1 1 calc R
C40 C -0.0095(9) 0.8194(5) 1.2326(3) 0.0354(19) Uani 1 1 d .
H40A H 0.0869 0.8365 1.2327 0.042 Uiso 1 1 calc R
H40B H 0.0025 0.7609 1.2338 0.042 Uiso 1 1 calc R
C41 C -0.0907(10) 0.8393(6) 1.2750(3) 0.039(2) Uani 1 1 d .
H41A H -0.1698 0.8063 1.2806 0.047 Uiso 1 1 calc R
H41B H -0.1341 0.8962 1.2677 0.047 Uiso 1 1 calc R
C42 C -0.0008(11) 0.8260(7) 1.3197(3) 0.046(2) Uani 1 1 d .
H42A H 0.0761 0.8606 1.3148 0.056 Uiso 1 1 calc R
H42B H 0.0451 0.7696 1.3268 0.056 Uiso 1 1 calc R
C43 C -0.0891(10) 0.8442(7) 1.3616(3) 0.044(2) Uani 1 1 d .
H43A H -0.1476 0.8974 1.3526 0.053 Uiso 1 1 calc R
H43B H -0.1555 0.8038 1.3698 0.053 Uiso 1 1 calc R
C44 C 0.0027(11) 0.8442(7) 1.4047(3) 0.046(2) Uani 1 1 d .
H44A H 0.0599 0.7907 1.4139 0.056 Uiso 1 1 calc R
H44B H 0.0705 0.8838 1.3963 0.056 Uiso 1 1 calc R
C45 C -0.0828(10) 0.8636(7) 1.4462(3) 0.047(2) Uani 1 1 d .
H45A H -0.1455 0.8218 1.4559 0.057 Uiso 1 1 calc R
H45B H -0.1454 0.9152 1.4361 0.057 Uiso 1 1 calc R
C46 C 0.0086(11) 0.8697(7) 1.4889(3) 0.045(2) Uani 1 1 d .
H46A H 0.0694 0.8177 1.4996 0.054 Uiso 1 1 calc R
H46B H 0.0731 0.9107 1.4791 0.054 Uiso 1 1 calc R
C47 C -0.0793(10) 0.8913(7) 1.5297(3) 0.044(2) Uani 1 1 d .
H47A H -0.1444 0.8506 1.5391 0.053 Uiso 1 1 calc R
H47B H -0.1394 0.9435 1.5189 0.053 Uiso 1 1 calc R
C48 C 0.0104(11) 0.8969(7) 1.5729(3) 0.046(2) Uani 1 1 d .
H48A H 0.0704 0.8448 1.5838 0.055 Uiso 1 1 calc R
H48B H 0.0755 0.9377 1.5636 0.055 Uiso 1 1 calc R
C49 C -0.0794(11) 0.9185(7) 1.6130(3) 0.051(3) Uani 1 1 d .
H49A H -0.1445 0.8778 1.6224 0.061 Uiso 1 1 calc R
H49B H -0.1391 0.9708 1.6023 0.061 Uiso 1 1 calc R
C50 C 0.0132(14) 0.9235(9) 1.6557(4) 0.067(3) Uani 1 1 d .
H50A H 0.0875 0.9575 1.6455 0.101 Uiso 1 1 calc R
H50B H 0.0585 0.8696 1.6701 0.101 Uiso 1 1 calc R
H50C H -0.0473 0.9464 1.6787 0.101 Uiso 1 1 calc R
C51 C 0.5292(8) 0.5507(6) 1.1648(3) 0.0330(18) Uani 1 1 d .
H51A H 0.5921 0.5924 1.1652 0.040 Uiso 1 1 calc R
H51B H 0.5887 0.4978 1.1737 0.040 Uiso 1 1 calc R
C52 C 0.3212(11) 0.6383(5) 1.1885(3) 0.038(2) Uani 1 1 d .
H52A H 0.2472 0.6426 1.2121 0.057 Uiso 1 1 calc R
H52B H 0.2757 0.6432 1.1576 0.057 Uiso 1 1 calc R
H52C H 0.3808 0.6812 1.1877 0.057 Uiso 1 1 calc R
C53 C 0.3201(9) 0.4953(5) 1.2037(3) 0.0334(18) Uani 1 1 d .
H53A H 0.2887 0.4922 1.1720 0.050 Uiso 1 1 calc R
H53B H 0.2362 0.5079 1.2225 0.050 Uiso 1 1 calc R
H53C H 0.3734 0.4437 1.2185 0.050 Uiso 1 1 calc R
C54 C 0.4900(10) 0.5538(6) 1.2475(3) 0.038(2) Uani 1 1 d .
H54A H 0.5465 0.5991 1.2446 0.046 Uiso 1 1 calc R
H54B H 0.5584 0.5037 1.2538 0.046 Uiso 1 1 calc R
C55 C 0.3931(11) 0.5557(7) 1.2896(3) 0.046(2) Uani 1 1 d .
H55A H 0.3486 0.5058 1.2967 0.055 Uiso 1 1 calc R
H55B H 0.3157 0.6015 1.2823 0.055 Uiso 1 1 calc R
C56 C 0.4817(12) 0.5637(7) 1.3319(3) 0.046(2) Uani 1 1 d .
H56A H 0.5507 0.5145 1.3416 0.055 Uiso 1 1 calc R
H56B H 0.5368 0.6094 1.3233 0.055 Uiso 1 1 calc R
C57 C 0.3851(13) 0.5771(7) 1.3728(3) 0.054(3) Uani 1 1 d .
H57A H 0.3350 0.5296 1.3826 0.065 Uiso 1 1 calc R
H57B H 0.3116 0.6238 1.3621 0.065 Uiso 1 1 calc R
C58 C 0.4677(12) 0.5914(7) 1.4152(3) 0.048(2) Uani 1 1 d .
H58A H 0.5223 0.6370 1.4050 0.057 Uiso 1 1 calc R
H58B H 0.5374 0.5434 1.4270 0.057 Uiso 1 1 calc R
C59 C 0.3674(13) 0.6098(7) 1.4557(3) 0.055(3) Uani 1 1 d .
H59A H 0.2983 0.6581 1.4438 0.065 Uiso 1 1 calc R
H59B H 0.3121 0.5645 1.4655 0.065 Uiso 1 1 calc R
C60 C 0.4467(13) 0.6233(7) 1.4977(3) 0.053(3) Uani 1 1 d .
H60A H 0.5022 0.6685 1.4879 0.064 Uiso 1 1 calc R
H60B H 0.5157 0.5750 1.5096 0.064 Uiso 1 1 calc R
C61 C 0.3498(14) 0.6414(8) 1.5372(4) 0.059(3) Uani 1 1 d .
H61A H 0.2942 0.5963 1.5471 0.071 Uiso 1 1 calc R
H61B H 0.2808 0.6898 1.5253 0.071 Uiso 1 1 calc R
C62 C 0.4305(15) 0.6550(7) 1.5798(4) 0.061(3) Uani 1 1 d .
H62A H 0.5001 0.6069 1.5915 0.073 Uiso 1 1 calc R
H62B H 0.4851 0.7006 1.5701 0.073 Uiso 1 1 calc R
C63 C 0.3321(15) 0.6722(8) 1.6193(4) 0.065(3) Uani 1 1 d .
H63A H 0.2758 0.6271 1.6282 0.078 Uiso 1 1 calc R
H63B H 0.2638 0.7208 1.6074 0.078 Uiso 1 1 calc R
C64 C 0.4090(18) 0.6846(10) 1.6634(4) 0.080(4) Uani 1 1 d .
H64A H 0.4802 0.6371 1.6750 0.096 Uiso 1 1 calc R
H64B H 0.4610 0.7316 1.6553 0.096 Uiso 1 1 calc R
C65 C 0.304(2) 0.6974(15) 1.7019(6) 0.131(9) Uani 1 1 d .
H65A H 0.2549 0.6500 1.7107 0.197 Uiso 1 1 calc R
H65B H 0.2328 0.7442 1.6904 0.197 Uiso 1 1 calc R
H65C H 0.3553 0.7064 1.7293 0.197 Uiso 1 1 calc R
C66 C 0.0975(8) 0.6757(5) 0.8426(3) 0.0312(18) Uani 1 1 d .
H66A H 0.1239 0.6348 0.8229 0.037 Uiso 1 1 calc R
H66B H 0.1363 0.7250 0.8278 0.037 Uiso 1 1 calc R
C67 C -0.1297(9) 0.6210(5) 0.8622(3) 0.0356(19) Uani 1 1 d .
H67A H -0.2338 0.6319 0.8572 0.053 Uiso 1 1 calc R
H67B H -0.1073 0.6046 0.8959 0.053 Uiso 1 1 calc R
H67C H -0.0906 0.5779 0.8458 0.053 Uiso 1 1 calc R
C68 C -0.1134(10) 0.7559(5) 0.8731(3) 0.0361(19) Uani 1 1 d .
H68A H -0.0769 0.7366 0.9054 0.054 Uiso 1 1 calc R
H68B H -0.2184 0.7657 0.8731 0.054 Uiso 1 1 calc R
H68C H -0.0760 0.8058 0.8600 0.054 Uiso 1 1 calc R
C69 C -0.1234(9) 0.7288(5) 0.7927(3) 0.0334(18) Uani 1 1 d .
H69A H -0.2294 0.7357 0.7930 0.040 Uiso 1 1 calc R
H69B H -0.0937 0.7826 0.7830 0.040 Uiso 1 1 calc R
C70 C -0.0744(14) 0.6796(7) 0.7565(3) 0.055(3) Uani 1 1 d .
H70A H 0.0288 0.6824 0.7511 0.066 Uiso 1 1 calc R
H70B H -0.0855 0.6230 0.7690 0.066 Uiso 1 1 calc R
C71 C -0.1543(11) 0.7058(6) 0.7106(3) 0.042(2) Uani 1 1 d .
H71A H -0.1585 0.7646 0.7009 0.051 Uiso 1 1 calc R
H71B H -0.2539 0.6936 0.7148 0.051 Uiso 1 1 calc R
C72 C -0.0880(17) 0.6664(9) 0.6720(4) 0.081(5) Uani 1 1 d .
H72A H 0.0078 0.6837 0.6665 0.097 Uiso 1 1 calc R
H72B H -0.0723 0.6080 0.6843 0.097 Uiso 1 1 calc R
C73 C -0.1603(12) 0.6785(7) 0.6258(4) 0.053(3) Uani 1 1 d .
H73A H -0.1921 0.7366 0.6158 0.063 Uiso 1 1 calc R
H73B H -0.2477 0.6518 0.6301 0.063 Uiso 1 1 calc R
C74 C -0.0796(17) 0.6501(9) 0.5867(4) 0.075(4) Uani 1 1 d .
H74A H -0.0372 0.5939 0.5985 0.089 Uiso 1 1 calc R
H74B H 0.0012 0.6818 0.5801 0.089 Uiso 1 1 calc R
C75 C -0.1535(14) 0.6525(8) 0.5409(4) 0.062(3) Uani 1 1 d .
H75A H -0.2340 0.6206 0.5473 0.074 Uiso 1 1 calc R
H75B H -0.1960 0.7087 0.5290 0.074 Uiso 1 1 calc R
C76 C -0.0721(18) 0.6246(9) 0.5029(4) 0.078(4) Uani 1 1 d .
H76A H 0.0071 0.6574 0.4964 0.094 Uiso 1 1 calc R
H76B H -0.0273 0.5692 0.5155 0.094 Uiso 1 1 calc R
C77 C -0.1365(15) 0.6233(10) 0.4581(4) 0.074(4) Uani 1 1 d .
H77A H -0.1875 0.6778 0.4465 0.088 Uiso 1 1 calc R
H77B H -0.2107 0.5871 0.4643 0.088 Uiso 1 1 calc R
C78 C -0.0502(16) 0.5999(9) 0.4186(4) 0.073(4) Uani 1 1 d .
H78A H 0.0217 0.6374 0.4114 0.087 Uiso 1 1 calc R
H78B H 0.0034 0.5461 0.4303 0.087 Uiso 1 1 calc R
C79 C -0.1204(18) 0.5969(12) 0.3741(5) 0.097(6) Uani 1 1 d .
H79A H -0.1729 0.6508 0.3621 0.117 Uiso 1 1 calc R
H79B H -0.1931 0.5599 0.3812 0.117 Uiso 1 1 calc R
C80 C -0.0329(19) 0.5726(9) 0.3356(4) 0.081(4) Uani 1 1 d .
H80A H 0.0460 0.5313 0.3487 0.121 Uiso 1 1 calc R
H80B H 0.0062 0.6192 0.3179 0.121 Uiso 1 1 calc R
H80C H -0.0926 0.5513 0.3147 0.121 Uiso 1 1 calc R
O1W O 0.6457(7) 0.8528(4) 0.0330(2) 0.0398(14) Uani 1 1 d .
H1WA H 0.5676 0.8720 0.0180 0.048 Uiso 1 1 d R
H1WB H 0.6854 0.8148 0.0203 0.048 Uiso 1 1 d R
O2W O 0.1160(7) 0.9045(4) 0.8782(2) 0.0465(16) Uani 1 1 d .
H2WA H 0.1501 0.9091 0.9045 0.070 Uiso 1 1 d R
H2WB H 0.0457 0.9412 0.8700 0.070 Uiso 1 1 d R
O3W O 0.1127(8) 0.5945(5) 0.1076(2) 0.0514(17) Uani 1 1 d .
H3WA H 0.0501 0.5992 0.0859 0.062 Uiso 1 1 d R
H3WB H 0.0713 0.5957 0.1337 0.062 Uiso 1 1 d R
O4W O 0.9954(8) 0.6491(5) 0.0183(3) 0.0566(19) Uani 1 1 d .
H4WA H 1.0374 0.6905 0.0109 0.068 Uiso 1 1 d R
H4WB H 0.9081 0.6632 0.0124 0.068 Uiso 1 1 d R
O5W O 0.7276(8) 0.6903(4) 0.2426(3) 0.0539(18) Uani 1 1 d .
H5WA H 0.7022 0.7349 0.2244 0.065 Uiso 1 1 d R
H5WB H 0.7970 0.6627 0.2318 0.065 Uiso 1 1 d R

loop_
_atom_site_aniso_label
_atom_site_aniso_U_11
_atom_site_aniso_U_22
_atom_site_aniso_U_33
_atom_site_aniso_U_23
_atom_site_aniso_U_13
_atom_site_aniso_U_12
Cu1 0.0354(6) 0.0213(6) 0.0247(6) -0.0070(4) 0.0013(5) -0.0045(5)
Br1 0.0282(4) 0.0284(4) 0.0419(5) -0.0101(3) 0.0032(3) -0.0023(3)
Br2 0.0347(5) 0.0362(5) 0.0396(5) -0.0103(4) -0.0007(4) -0.0087(4)
Br3 0.0413(5) 0.0470(6) 0.0425(5) -0.0143(4) 0.0062(4) -0.0157(4)
Br4 0.0403(5) 0.0493(6) 0.0562(6) -0.0178(5) 0.0004(4) 0.0037(4)
Br5 0.0382(5) 0.0296(5) 0.0408(5) -0.0083(4) 0.0019(4) -0.0014(4)
Br6 0.0378(5) 0.0417(5) 0.0414(5) -0.0139(4) 0.0009(4) -0.0050(4)
N1 0.026(3) 0.022(3) 0.029(3) -0.007(3) -0.001(3) -0.001(3)
N2 0.027(3) 0.032(4) 0.025(3) -0.008(3) -0.002(3) -0.005(3)
N3 0.029(3) 0.025(3) 0.023(3) -0.007(3) 0.002(3) -0.003(3)
N4 0.024(3) 0.027(3) 0.028(3) -0.010(3) 0.001(3) -0.003(3)
N5 0.036(4) 0.039(4) 0.022(3) -0.003(3) 0.004(3) -0.010(3)
N6 0.028(3) 0.031(4) 0.027(3) -0.011(3) 0.004(3) -0.005(3)
N7 0.028(3) 0.030(4) 0.027(3) -0.003(3) 0.001(3) -0.002(3)
N8 0.029(4) 0.033(4) 0.033(4) -0.012(3) -0.001(3) -0.003(3)
C1 0.029(4) 0.028(4) 0.022(4) -0.007(3) -0.002(3) 0.002(3)
C2 0.022(4) 0.032(4) 0.031(4) -0.006(3) 0.000(3) -0.006(3)
C3 0.034(4) 0.034(4) 0.028(4) -0.008(3) -0.002(3) -0.008(3)
C4 0.027(4) 0.021(4) 0.034(4) -0.004(3) -0.006(3) -0.008(3)
C5 0.019(4) 0.025(4) 0.034(4) -0.015(3) 0.000(3) 0.002(3)
C6 0.023(4) 0.030(4) 0.030(4) -0.011(3) -0.005(3) -0.007(3)
C7 0.037(5) 0.026(4) 0.030(4) -0.006(3) 0.002(3) -0.002(3)
C8 0.027(4) 0.036(5) 0.039(5) -0.022(4) 0.004(3) -0.003(3)
C9 0.022(4) 0.029(4) 0.028(4) -0.010(3) -0.002(3) -0.006(3)
C10 0.016(3) 0.034(4) 0.029(4) -0.006(3) 0.005(3) -0.009(3)
C11 0.017(3) 0.030(4) 0.032(4) -0.012(3) 0.004(3) -0.009(3)
C12 0.024(4) 0.036(4) 0.027(4) -0.006(3) 0.003(3) -0.006(3)
C13 0.028(4) 0.020(4) 0.035(4) -0.004(3) 0.002(3) 0.002(3)
C14 0.036(4) 0.030(4) 0.030(4) -0.014(3) 0.006(3) 0.000(3)
C15 0.026(4) 0.029(4) 0.030(4) -0.010(3) 0.007(3) -0.004(3)
C16 0.020(4) 0.024(4) 0.030(4) -0.012(3) 0.002(3) 0.002(3)
C17 0.037(4) 0.016(4) 0.039(5) -0.006(3) 0.003(4) -0.001(3)
C18 0.037(5) 0.036(5) 0.035(4) -0.016(4) -0.005(4) -0.008(4)
C19 0.027(4) 0.033(4) 0.036(4) -0.017(3) 0.005(3) -0.007(3)
C20 0.026(4) 0.031(4) 0.032(4) -0.009(3) 0.009(3) -0.005(3)
C21 0.026(4) 0.025(4) 0.032(4) -0.008(3) 0.006(3) 0.000(3)
C22 0.026(4) 0.051(5) 0.036(5) -0.012(4) -0.002(3) -0.005(4)
C23 0.057(6) 0.036(5) 0.030(4) -0.007(4) -0.003(4) -0.008(4)
C24 0.033(4) 0.044(5) 0.027(4) -0.010(4) 0.001(3) 0.000(4)
C25 0.046(5) 0.057(6) 0.028(4) -0.013(4) 0.005(4) 0.003(5)
C26 0.036(5) 0.062(6) 0.032(5) -0.017(4) 0.002(4) -0.001(4)
C27 0.039(5) 0.054(6) 0.040(5) -0.018(4) -0.002(4) 0.001(4)
C28 0.034(5) 0.064(6) 0.030(5) -0.012(4) 0.002(4) 0.001(4)
C29 0.039(5) 0.056(6) 0.034(5) -0.012(4) -0.001(4) 0.002(4)
C30 0.029(4) 0.064(6) 0.030(4) -0.018(4) -0.001(4) -0.004(4)
C31 0.031(4) 0.053(6) 0.035(5) -0.016(4) 0.001(4) 0.000(4)
C32 0.033(5) 0.047(5) 0.037(5) -0.015(4) 0.003(4) -0.002(4)
C33 0.042(5) 0.047(5) 0.034(5) -0.012(4) -0.001(4) -0.005(4)
C34 0.040(5) 0.042(5) 0.035(5) -0.008(4) 0.002(4) -0.005(4)
C35 0.050(6) 0.066(7) 0.035(5) -0.021(5) 0.010(4) -0.013(5)
C36 0.026(4) 0.023(4) 0.038(4) -0.013(3) 0.003(3) 0.002(3)
C37 0.025(4) 0.036(5) 0.032(4) -0.011(3) -0.003(3) 0.007(3)
C38 0.036(5) 0.031(4) 0.040(5) -0.011(4) 0.008(4) -0.011(4)
C39 0.029(4) 0.035(5) 0.041(5) -0.016(4) 0.002(4) -0.010(3)
C40 0.035(5) 0.038(5) 0.036(5) -0.012(4) 0.008(4) -0.008(4)
C41 0.034(5) 0.053(6) 0.034(5) -0.012(4) 0.001(4) -0.012(4)
C42 0.038(5) 0.067(7) 0.035(5) -0.017(5) 0.000(4) -0.004(5)
C43 0.039(5) 0.060(6) 0.036(5) -0.016(4) 0.006(4) -0.007(4)
C44 0.037(5) 0.064(7) 0.039(5) -0.017(5) 0.002(4) 0.001(5)
C45 0.034(5) 0.071(7) 0.040(5) -0.021(5) 0.000(4) -0.001(5)
C46 0.041(5) 0.060(6) 0.035(5) -0.015(4) 0.000(4) -0.004(5)
C47 0.034(5) 0.064(7) 0.035(5) -0.013(4) -0.001(4) -0.003(4)
C48 0.038(5) 0.067(7) 0.033(5) -0.015(4) 0.005(4) -0.006(5)
C49 0.042(5) 0.072(7) 0.041(5) -0.021(5) 0.005(4) -0.006(5)
C50 0.067(8) 0.094(10) 0.045(6) -0.030(6) -0.002(6) -0.003(7)
C51 0.022(4) 0.046(5) 0.033(4) -0.009(4) -0.001(3) -0.006(3)
C52 0.050(5) 0.031(5) 0.033(5) -0.011(4) 0.000(4) 0.000(4)
C53 0.033(4) 0.028(4) 0.041(5) -0.008(3) 0.000(4) -0.010(3)
C54 0.038(5) 0.048(5) 0.031(4) -0.013(4) -0.005(4) -0.007(4)
C55 0.050(6) 0.060(6) 0.028(5) -0.013(4) -0.002(4) -0.009(5)
C56 0.058(6) 0.054(6) 0.030(5) -0.010(4) 0.001(4) -0.015(5)
C57 0.066(7) 0.061(7) 0.036(5) -0.012(5) 0.004(5) -0.005(5)
C58 0.059(6) 0.051(6) 0.036(5) -0.013(4) 0.000(4) -0.010(5)
C59 0.072(7) 0.061(7) 0.030(5) -0.009(5) 0.003(5) -0.006(6)
C60 0.073(7) 0.052(6) 0.037(5) -0.014(5) 0.002(5) -0.009(5)
C61 0.070(7) 0.065(7) 0.038(5) -0.015(5) -0.001(5) 0.012(6)
C62 0.096(9) 0.056(7) 0.033(5) -0.012(5) -0.001(5) -0.014(6)
C63 0.080(8) 0.067(8) 0.047(6) -0.026(6) -0.012(6) 0.015(6)
C64 0.103(11) 0.101(11) 0.040(6) -0.028(7) -0.003(7) -0.006(9)
C65 0.138(17) 0.20(2) 0.065(10) -0.079(13) -0.020(10) 0.034(16)
C66 0.021(4) 0.040(5) 0.035(4) -0.014(4) 0.005(3) -0.003(3)
C67 0.033(4) 0.034(5) 0.043(5) -0.009(4) -0.003(4) -0.009(4)
C68 0.035(5) 0.035(5) 0.040(5) -0.015(4) 0.001(4) 0.000(4)
C69 0.030(4) 0.037(5) 0.034(4) -0.013(4) -0.002(3) -0.001(4)
C70 0.073(7) 0.055(6) 0.035(5) -0.020(5) -0.013(5) 0.020(5)
C71 0.044(5) 0.048(6) 0.033(5) -0.012(4) -0.011(4) 0.005(4)
C72 0.098(10) 0.085(10) 0.054(7) -0.039(7) -0.027(7) 0.047(8)
C73 0.048(6) 0.063(7) 0.046(6) -0.016(5) -0.003(5) 0.005(5)
C74 0.098(10) 0.075(9) 0.045(6) -0.024(6) -0.027(7) 0.026(8)
C75 0.061(7) 0.081(9) 0.041(6) -0.015(6) -0.007(5) 0.004(6)
C76 0.106(11) 0.082(9) 0.041(6) -0.023(6) -0.021(7) 0.024(8)
C77 0.070(8) 0.100(11) 0.045(6) -0.022(6) -0.004(6) 0.022(7)
C78 0.091(10) 0.073(9) 0.056(7) -0.029(6) -0.017(7) 0.006(7)
C79 0.091(11) 0.146(16) 0.047(7) -0.030(8) -0.012(7) 0.030(10)
C80 0.126(13) 0.070(9) 0.049(7) -0.027(6) -0.012(7) -0.004(8)
O1W 0.039(3) 0.029(3) 0.054(4) -0.021(3) -0.003(3) 0.005(3)
O2W 0.039(4) 0.054(4) 0.048(4) -0.009(3) 0.001(3) -0.010(3)
O3W 0.047(4) 0.064(5) 0.046(4) -0.020(3) -0.001(3) -0.003(3)
O4W 0.045(4) 0.049(4) 0.070(5) -0.001(4) -0.004(4) -0.003(3)
O5W 0.061(5) 0.037(4) 0.061(4) -0.009(3) 0.001(4) 0.001(3)

loop_
_atom_type_symbol
_atom_type_description
_atom_type_scat_dispersion_real
_atom_type_scat_dispersion_imag
_atom_type_scat_source
C C 0.0181 0.0091 'International Tables Vol C Tables 4.2.6.8 and 6.1.1.4'
H H 0.0000 0.0000 'International Tables Vol C Tables 4.2.6.8 and 6.1.1.4'
N N 0.0311 0.0180 'International Tables Vol C Tables 4.2.6.8 and 6.1.1.4'
O O 0.0492 0.0322 'International Tables Vol C Tables 4.2.6.8 and 6.1.1.4'
Cu Cu -1.9646 0.5888 'International Tables Vol C Tables 4.2.6.8 and 6.1.1.4'
Br Br -0.6763 1.2805 'International Tables Vol C Tables 4.2.6.8 and 6.1.1.4'

loop_
_geom_angle_atom_site_label_1
_geom_angle_atom_site_label_2
_geom_angle_atom_site_label_3
_geom_angle
N1 Cu1 N3 175.8(3)
N1 Cu1 N2 81.1(3)
N3 Cu1 N2 100.2(3)
N1 Cu1 N4 101.6(3)
N3 Cu1 N4 80.6(3)
N2 Cu1 N4 130.5(3)
N1 Cu1 Br1 89.37(19)
N3 Cu1 Br1 86.69(19)
N2 Cu1 Br1 128.69(19)
N4 Cu1 Br1 100.78(18)
C5 N1 C1 119.4(7)
C5 N1 Cu1 113.9(5)
C1 N1 Cu1 125.7(5)
C6 N2 C10 117.8(7)
C6 N2 Cu1 113.5(5)
C10 N2 Cu1 128.3(6)
C11 N3 C15 118.8(7)
C11 N3 Cu1 124.9(5)
C15 N3 Cu1 115.2(5)
C20 N4 C16 120.9(7)
C20 N4 Cu1 126.9(6)
C16 N4 Cu1 112.0(5)
C23 N5 C22 109.0(7)
C23 N5 C21 110.4(6)
C22 N5 C21 111.4(6)
C23 N5 C24 110.2(7)
C22 N5 C24 110.4(7)
C21 N5 C24 105.4(6)
C37 N6 C38 108.6(6)
C37 N6 C39 107.6(6)
C38 N6 C39 110.4(6)
C37 N6 C36 110.1(6)
C38 N6 C36 111.7(6)
C39 N6 C36 108.4(6)
C53 N7 C52 108.3(7)
C53 N7 C54 111.4(7)
C52 N7 C54 108.8(7)
C53 N7 C51 111.6(7)
C52 N7 C51 110.3(6)
C54 N7 C51 106.4(6)
C67 N8 C68 108.5(7)
C67 N8 C66 111.3(7)
C68 N8 C66 111.7(6)
C67 N8 C69 109.8(6)
C68 N8 C69 106.8(6)
C66 N8 C69 108.7(6)
N1 C1 C2 123.3(7)
N1 C1 H1 118.3
C2 C1 H1 118.3
C1 C2 C3 117.2(7)
C1 C2 C21 118.6(7)
C3 C2 C21 124.0(7)
C4 C3 C2 119.5(8)
C4 C3 H3 120.2
C2 C3 H3 120.2
C3 C4 C5 119.7(7)
C3 C4 H4 120.1
C5 C4 H4 120.1
N1 C5 C4 120.2(7)
N1 C5 C6 115.8(7)
C4 C5 C6 123.9(7)
N2 C6 C7 121.5(7)
N2 C6 C5 114.2(7)
C7 C6 C5 124.3(7)
C8 C7 C6 119.5(8)
C8 C7 H7 120.3
C6 C7 H7 120.3
C7 C8 C9 119.7(7)
C7 C8 H8 120.2
C9 C8 H8 120.2
C10 C9 C8 118.0(7)
C10 C9 C36 122.0(7)
C8 C9 C36 119.9(7)
N2 C10 C9 123.6(8)
N2 C10 H10 118.2
C9 C10 H10 118.2
N3 C11 C12 122.4(7)
N3 C11 H11 118.8
C12 C11 H11 118.8
C13 C12 C11 117.6(7)
C13 C12 C51 121.9(8)
C11 C12 C51 120.5(7)
C14 C13 C12 120.7(8)
C14 C13 H13 119.7
C12 C13 H13 119.7
C13 C14 C15 118.5(8)
C13 C14 H14 120.8
C15 C14 H14 120.8
N3 C15 C14 122.0(7)
N3 C15 C16 114.0(7)
C14 C15 C16 124.0(7)
N4 C16 C17 120.3(7)
N4 C16 C15 116.0(7)
C17 C16 C15 123.7(7)
C18 C17 C16 119.0(7)
C18 C17 H17 120.5
C16 C17 H17 120.5
C17 C18 C19 119.9(7)
C17 C18 H18 120.0
C19 C18 H18 120.0
C20 C19 C18 117.2(8)
C20 C19 C66 120.8(8)
C18 C19 C66 121.9(7)
N4 C20 C19 122.4(8)
N4 C20 H20 118.8
C19 C20 H20 118.8
C2 C21 N5 114.2(6)
C2 C21 H21A 108.7
N5 C21 H21A 108.7
C2 C21 H21B 108.7
N5 C21 H21B 108.7
H21A C21 H21B 107.6
N5 C22 H22A 109.5
N5 C22 H22B 109.5
H22A C22 H22B 109.5
N5 C22 H22C 109.5
H22A C22 H22C 109.5
H22B C22 H22C 109.5
N5 C23 H23A 109.5
N5 C23 H23B 109.5
H23A C23 H23B 109.5
N5 C23 H23C 109.5
H23A C23 H23C 109.5
H23B C23 H23C 109.5
C25 C24 N5 115.0(7)
C25 C24 H24A 108.5
N5 C24 H24A 108.5
C25 C24 H24B 108.5
N5 C24 H24B 108.5
H24A C24 H24B 107.5
C24 C25 C26 109.2(8)
C24 C25 H25A 109.8
C26 C25 H25A 109.8
C24 C25 H25B 109.8
C26 C25 H25B 109.8
H25A C25 H25B 108.3
C25 C26 C27 112.2(8)
C25 C26 H26A 109.2
C27 C26 H26A 109.2
C25 C26 H26B 109.2
C27 C26 H26B 109.2
H26A C26 H26B 107.9
C28 C27 C26 112.5(8)
C28 C27 H27A 109.1
C26 C27 H27A 109.1
C28 C27 H27B 109.1
C26 C27 H27B 109.1
H27A C27 H27B 107.8
C27 C28 C29 113.1(8)
C27 C28 H28A 108.9
C29 C28 H28A 108.9
C27 C28 H28B 108.9
C29 C28 H28B 108.9
H28A C28 H28B 107.8
C30 C29 C28 112.8(8)
C30 C29 H29A 109.0
C28 C29 H29A 109.0
C30 C29 H29B 109.0
C28 C29 H29B 109.0
H29A C29 H29B 107.8
C31 C30 C29 114.2(7)
C31 C30 H30A 108.7
C29 C30 H30A 108.7
C31 C30 H30B 108.7
C29 C30 H30B 108.7
H30A C30 H30B 107.6
C32 C31 C30 114.5(7)
C32 C31 H31A 108.6
C30 C31 H31A 108.6
C32 C31 H31B 108.6
C30 C31 H31B 108.6
H31A C31 H31B 107.6
C31 C32 C33 113.4(8)
C31 C32 H32A 108.9
C33 C32 H32A 108.9
C31 C32 H32B 108.9
C33 C32 H32B 108.9
H32A C32 H32B 107.7
C32 C33 C34 112.8(8)
C32 C33 H33A 109.0
C34 C33 H33A 109.0
C32 C33 H33B 109.0
C34 C33 H33B 109.0
H33A C33 H33B 107.8
C35 C34 C33 113.2(8)
C35 C34 H34A 108.9
C33 C34 H34A 108.9
C35 C34 H34B 108.9
C33 C34 H34B 108.9
H34A C34 H34B 107.7
C34 C35 H35A 109.5
C34 C35 H35B 109.5
H35A C35 H35B 109.5
C34 C35 H35C 109.5
H35A C35 H35C 109.5
H35B C35 H35C 109.5
C9 C36 N6 114.5(6)
C9 C36 H36A 108.6
N6 C36 H36A 108.6
C9 C36 H36B 108.6
N6 C36 H36B 108.6
H36A C36 H36B 107.6
N6 C37 H37A 109.5
N6 C37 H37B 109.5
H37A C37 H37B 109.5
N6 C37 H37C 109.5
H37A C37 H37C 109.5
H37B C37 H37C 109.5
N6 C38 H38A 109.5
N6 C38 H38B 109.5
H38A C38 H38B 109.5
N6 C38 H38C 109.5
H38A C38 H38C 109.5
H38B C38 H38C 109.5
C40 C39 N6 117.1(7)
C40 C39 H39A 108.0
N6 C39 H39A 108.0
C40 C39 H39B 108.0
N6 C39 H39B 108.0
H39A C39 H39B 107.3
C39 C40 C41 109.4(7)
C39 C40 H40A 109.8
C41 C40 H40A 109.8
C39 C40 H40B 109.8
C41 C40 H40B 109.8
H40A C40 H40B 108.3
C40 C41 C42 114.7(8)
C40 C41 H41A 108.6
C42 C41 H41A 108.6
C40 C41 H41B 108.6
C42 C41 H41B 108.6
H41A C41 H41B 107.6
C41 C42 C43 112.5(8)
C41 C42 H42A 109.1
C43 C42 H42A 109.1
C41 C42 H42B 109.1
C43 C42 H42B 109.1
H42A C42 H42B 107.8
C44 C43 C42 112.9(8)
C44 C43 H43A 109.0
C42 C43 H43A 109.0
C44 C43 H43B 109.0
C42 C43 H43B 109.0
H43A C43 H43B 107.8
C45 C44 C43 113.6(8)
C45 C44 H44A 108.8
C43 C44 H44A 108.8
C45 C44 H44B 108.8
C43 C44 H44B 108.8
H44A C44 H44B 107.7
C44 C45 C46 114.4(8)
C44 C45 H45A 108.7
C46 C45 H45A 108.7
C44 C45 H45B 108.7
C46 C45 H45B 108.7
H45A C45 H45B 107.6
C47 C46 C45 113.5(8)
C47 C46 H46A 108.9
C45 C46 H46A 108.9
C47 C46 H46B 108.9
C45 C46 H46B 108.9
H46A C46 H46B 107.7
C46 C47 C48 114.2(8)
C46 C47 H47A 108.7
C48 C47 H47A 108.7
C46 C47 H47B 108.7
C48 C47 H47B 108.7
H47A C47 H47B 107.6
C49 C48 C47 113.2(8)
C49 C48 H48A 108.9
C47 C48 H48A 108.9
C49 C48 H48B 108.9
C47 C48 H48B 108.9
H48A C48 H48B 107.7
C48 C49 C50 112.0(9)
C48 C49 H49A 109.2
C50 C49 H49A 109.2
C48 C49 H49B 109.2
C50 C49 H49B 109.2
H49A C49 H49B 107.9
C49 C50 H50A 109.5
C49 C50 H50B 109.5
H50A C50 H50B 109.5
C49 C50 H50C 109.5
H50A C50 H50C 109.5
H50B C50 H50C 109.5
C12 C51 N7 113.0(6)
C12 C51 H51A 109.0
N7 C51 H51A 109.0
C12 C51 H51B 109.0
N7 C51 H51B 109.0
H51A C51 H51B 107.8
N7 C52 H52A 109.5
N7 C52 H52B 109.5
H52A C52 H52B 109.5
N7 C52 H52C 109.5
H52A C52 H52C 109.5
H52B C52 H52C 109.5
N7 C53 H53A 109.5
N7 C53 H53B 109.5
H53A C53 H53B 109.5
N7 C53 H53C 109.5
H53A C53 H53C 109.5
H53B C53 H53C 109.5
N7 C54 C55 115.2(7)
N7 C54 H54A 108.5
C55 C54 H54A 108.5
N7 C54 H54B 108.5
C55 C54 H54B 108.5
H54A C54 H54B 107.5
C54 C55 C56 109.2(8)
C54 C55 H55A 109.8
C56 C55 H55A 109.8
C54 C55 H55B 109.8
C56 C55 H55B 109.8
H55A C55 H55B 108.3
C57 C56 C55 110.6(9)
C57 C56 H56A 109.5
C55 C56 H56A 109.5
C57 C56 H56B 109.5
C55 C56 H56B 109.5
H56A C56 H56B 108.1
C56 C57 C58 112.8(10)
C56 C57 H57A 109.0
C58 C57 H57A 109.0
C56 C57 H57B 109.0
C58 C57 H57B 109.0
H57A C57 H57B 107.8
C57 C58 C59 112.5(9)
C57 C58 H58A 109.1
C59 C58 H58A 109.1
C57 C58 H58B 109.1
C59 C58 H58B 109.1
H58A C58 H58B 107.8
C60 C59 C58 113.2(10)
C60 C59 H59A 108.9
C58 C59 H59A 108.9
C60 C59 H59B 108.9
C58 C59 H59B 108.9
H59A C59 H59B 107.7
C59 C60 C61 113.5(10)
C59 C60 H60A 108.9
C61 C60 H60A 108.9
C59 C60 H60B 108.9
C61 C60 H60B 108.9
H60A C60 H60B 107.7
C60 C61 C62 113.4(11)
C60 C61 H61A 108.9
C62 C61 H61A 108.9
C60 C61 H61B 108.9
C62 C61 H61B 108.9
H61A C61 H61B 107.7
C63 C62 C61 112.8(11)
C63 C62 H62A 109.0
C61 C62 H62A 109.0
C63 C62 H62B 109.0
C61 C62 H62B 109.0
H62A C62 H62B 107.8
C62 C63 C64 114.7(12)
C62 C63 H63A 108.6
C64 C63 H63A 108.6
C62 C63 H63B 108.6
C64 C63 H63B 108.6
H63A C63 H63B 107.6
C65 C64 C63 111.2(14)
C65 C64 H64A 109.4
C63 C64 H64A 109.4
C65 C64 H64B 109.4
C63 C64 H64B 109.4
H64A C64 H64B 108.0
C64 C65 H65A 109.5
C64 C65 H65B 109.5
H65A C65 H65B 109.5
C64 C65 H65C 109.5
H65A C65 H65C 109.5
H65B C65 H65C 109.5
C19 C66 N8 113.1(7)
C19 C66 H66A 108.9
N8 C66 H66A 108.9
C19 C66 H66B 108.9
N8 C66 H66B 108.9
H66A C66 H66B 107.8
N8 C67 H67A 109.5
N8 C67 H67B 109.5
H67A C67 H67B 109.5
N8 C67 H67C 109.5
H67A C67 H67C 109.5
H67B C67 H67C 109.5
N8 C68 H68A 109.5
N8 C68 H68B 109.5
H68A C68 H68B 109.5
N8 C68 H68C 109.5
H68A C68 H68C 109.5
H68B C68 H68C 109.5
C70 C69 N8 115.3(7)
C70 C69 H69A 108.5
N8 C69 H69A 108.5
C70 C69 H69B 108.5
N8 C69 H69B 108.5
H69A C69 H69B 107.5
C71 C70 C69 113.8(8)
C71 C70 H70A 108.8
C69 C70 H70A 108.8
C71 C70 H70B 108.8
C69 C70 H70B 108.8
H70A C70 H70B 107.7
C70 C71 C72 113.5(9)
C70 C71 H71A 108.9
C72 C71 H71A 108.9
C70 C71 H71B 108.9
C72 C71 H71B 108.9
H71A C71 H71B 107.7
C73 C72 C71 120.9(10)
C73 C72 H72A 107.1
C71 C72 H72A 107.1
C73 C72 H72B 107.1
C71 C72 H72B 107.1
H72A C72 H72B 106.8
C72 C73 C74 118.5(10)
C72 C73 H73A 107.7
C74 C73 H73A 107.7
C72 C73 H73B 107.7
C74 C73 H73B 107.7
H73A C73 H73B 107.1
C73 C74 C75 120.2(12)
C73 C74 H74A 107.3
C75 C74 H74A 107.3
C73 C74 H74B 107.3
C75 C74 H74B 107.3
H74A C74 H74B 106.9
C76 C75 C74 119.4(11)
C76 C75 H75A 107.5
C74 C75 H75A 107.5
C76 C75 H75B 107.5
C74 C75 H75B 107.5
H75A C75 H75B 107.0
C77 C76 C75 122.6(13)
C77 C76 H76A 106.7
C75 C76 H76A 106.7
C77 C76 H76B 106.7
C75 C76 H76B 106.7
H76A C76 H76B 106.6
C76 C77 C78 121.9(12)
C76 C77 H77A 106.8
C78 C77 H77A 106.8
C76 C77 H77B 106.8
C78 C77 H77B 106.8
H77A C77 H77B 106.7
C79 C78 C77 120.2(13)
C79 C78 H78A 107.3
C77 C78 H78A 107.3
C79 C78 H78B 107.3
C77 C78 H78B 107.3
H78A C78 H78B 106.9
C78 C79 C80 119.3(14)
C78 C79 H79A 107.5
C80 C79 H79A 107.5
C78 C79 H79B 107.5
C80 C79 H79B 107.5
H79A C79 H79B 107.0
C79 C80 H80A 109.5
C79 C80 H80B 109.5
H80A C80 H80B 109.5
C79 C80 H80C 109.5
H80A C80 H80C 109.5
H80B C80 H80C 109.5
H1WA O1W H1WB 107.7
H2WA O2W H2WB 109.4
H3WA O3W H3WB 109.5
H4WA O4W H4WB 107.5
H5WA O5W H5WB 112.0

loop_
_geom_bond_atom_site_label_1
_geom_bond_atom_site_label_2
_geom_bond_distance
Cu1 N1 1.974(7)
Cu1 N3 1.979(7)
Cu1 N2 2.024(7)
Cu1 N4 2.068(6)
Cu1 Br1 2.5805(14)
N1 C5 1.342(10)
N1 C1 1.346(10)
N2 C6 1.347(11)
N2 C10 1.354(10)
N3 C11 1.349(10)
N3 C15 1.350(10)
N4 C20 1.314(11)
N4 C16 1.335(10)
N5 C23 1.478(12)
N5 C22 1.483(11)
N5 C21 1.530(10)
N5 C24 1.533(10)
N6 C37 1.498(10)
N6 C38 1.498(11)
N6 C39 1.529(10)
N6 C36 1.540(10)
N7 C53 1.473(11)
N7 C52 1.504(11)
N7 C54 1.518(10)
N7 C51 1.520(10)
N8 C67 1.466(11)
N8 C68 1.514(10)
N8 C66 1.527(10)
N8 C69 1.557(11)
C1 C2 1.384(12)
C1 H1 0.9500
C2 C3 1.395(12)
C2 C21 1.502(11)
C3 C4 1.381(12)
C3 H3 0.9500
C4 C5 1.403(11)
C4 H4 0.9500
C5 C6 1.450(11)
C6 C7 1.387(12)
C7 C8 1.369(12)
C7 H7 0.9500
C8 C9 1.382(12)
C8 H8 0.9500
C9 C10 1.364(11)
C9 C36 1.511(11)
C10 H10 0.9500
C11 C12 1.394(12)
C11 H11 0.9500
C12 C13 1.391(12)
C12 C51 1.510(11)
C13 C14 1.373(12)
C13 H13 0.9500
C14 C15 1.394(12)
C14 H14 0.9500
C15 C16 1.483(11)
C16 C17 1.408(11)
C17 C18 1.366(12)
C17 H17 0.9500
C18 C19 1.404(13)
C18 H18 0.9500
C19 C20 1.396(12)
C19 C66 1.498(12)
C20 H20 0.9500
C21 H21A 0.9900
C21 H21B 0.9900
C22 H22A 0.9800
C22 H22B 0.9800
C22 H22C 0.9800
C23 H23A 0.9800
C23 H23B 0.9800
C23 H23C 0.9800
C24 C25 1.507(12)
C24 H24A 0.9900
C24 H24B 0.9900
C25 C26 1.528(12)
C25 H25A 0.9900
C25 H25B 0.9900
C26 C27 1.534(13)
C26 H26A 0.9900
C26 H26B 0.9900
C27 C28 1.522(13)
C27 H27A 0.9900
C27 H27B 0.9900
C28 C29 1.546(13)
C28 H28A 0.9900
C28 H28B 0.9900
C29 C30 1.519(12)
C29 H29A 0.9900
C29 H29B 0.9900
C30 C31 1.516(12)
C30 H30A 0.9900
C30 H30B 0.9900
C31 C32 1.515(12)
C31 H31A 0.9900
C31 H31B 0.9900
C32 C33 1.520(12)
C32 H32A 0.9900
C32 H32B 0.9900
C33 C34 1.523(13)
C33 H33A 0.9900
C33 H33B 0.9900
C34 C35 1.508(13)
C34 H34A 0.9900
C34 H34B 0.9900
C35 H35A 0.9800
C35 H35B 0.9800
C35 H35C 0.9800
C36 H36A 0.9900
C36 H36B 0.9900
C37 H37A 0.9800
C37 H37B 0.9800
C37 H37C 0.9800
C38 H38A 0.9800
C38 H38B 0.9800
C38 H38C 0.9800
C39 C40 1.508(13)
C39 H39A 0.9900
C39 H39B 0.9900
C40 C41 1.511(12)
C40 H40A 0.9900
C40 H40B 0.9900
C41 C42 1.516(13)
C41 H41A 0.9900
C41 H41B 0.9900
C42 C43 1.526(13)
C42 H42A 0.9900
C42 H42B 0.9900
C43 C44 1.521(13)
C43 H43A 0.9900
C43 H43B 0.9900
C44 C45 1.508(13)
C44 H44A 0.9900
C44 H44B 0.9900
C45 C46 1.540(13)
C45 H45A 0.9900
C45 H45B 0.9900
C46 C47 1.513(13)
C46 H46A 0.9900
C46 H46B 0.9900
C47 C48 1.540(13)
C47 H47A 0.9900
C47 H47B 0.9900
C48 C49 1.506(13)
C48 H48A 0.9900
C48 H48B 0.9900
C49 C50 1.540(15)
C49 H49A 0.9900
C49 H49B 0.9900
C50 H50A 0.9800
C50 H50B 0.9800
C50 H50C 0.9800
C51 H51A 0.9900
C51 H51B 0.9900
C52 H52A 0.9800
C52 H52B 0.9800
C52 H52C 0.9800
C53 H53A 0.9800
C53 H53B 0.9800
C53 H53C 0.9800
C54 C55 1.521(13)
C54 H54A 0.9900
C54 H54B 0.9900
C55 C56 1.526(13)
C55 H55A 0.9900
C55 H55B 0.9900
C56 C57 1.521(14)
C56 H56A 0.9900
C56 H56B 0.9900
C57 C58 1.533(14)
C57 H57A 0.9900
C57 H57B 0.9900
C58 C59 1.555(14)
C58 H58A 0.9900
C58 H58B 0.9900
C59 C60 1.503(15)
C59 H59A 0.9900
C59 H59B 0.9900
C60 C61 1.511(15)
C60 H60A 0.9900
C60 H60B 0.9900
C61 C62 1.523(16)
C61 H61A 0.9900
C61 H61B 0.9900
C62 C63 1.516(17)
C62 H62A 0.9900
C62 H62B 0.9900
C63 C64 1.535(16)
C63 H63A 0.9900
C63 H63B 0.9900
C64 C65 1.52(2)
C64 H64A 0.9900
C64 H64B 0.9900
C65 H65A 0.9800
C65 H65B 0.9800
C65 H65C 0.9800
C66 H66A 0.9900
C66 H66B 0.9900
C67 H67A 0.9800
C67 H67B 0.9800
C67 H67C 0.9800
C68 H68A 0.9800
C68 H68B 0.9800
C68 H68C 0.9800
C69 C70 1.499(12)
C69 H69A 0.9900
C69 H69B 0.9900
C70 C71 1.496(13)
C70 H70A 0.9900
C70 H70B 0.9900
C71 C72 1.504(14)
C71 H71A 0.9900
C71 H71B 0.9900
C72 C73 1.471(15)
C72 H72A 0.9900
C72 H72B 0.9900
C73 C74 1.482(16)
C73 H73A 0.9900
C73 H73B 0.9900
C74 C75 1.495(15)
C74 H74A 0.9900
C74 H74B 0.9900
C75 C76 1.457(17)
C75 H75A 0.9900
C75 H75B 0.9900
C76 C77 1.439(16)
C76 H76A 0.9900
C76 H76B 0.9900
C77 C78 1.487(17)
C77 H77A 0.9900
C77 H77B 0.9900
C78 C79 1.463(18)
C78 H78A 0.9900
C78 H78B 0.9900
C79 C80 1.474(19)
C79 H79A 0.9900
C79 H79B 0.9900
C80 H80A 0.9800
C80 H80B 0.9800
C80 H80C 0.9800
O1W H1WA 0.8500
O1W H1WB 0.8500
O2W H2WA 0.8498
O2W H2WB 0.8514
O3W H3WA 0.8499
O3W H3WB 0.8500
O4W H4WA 0.8500
O4W H4WB 0.8345
O5W H5WA 0.8501
O5W H5WB 0.8501

loop_
_geom_torsion_atom_site_label_1
_geom_torsion_atom_site_label_2
_geom_torsion_atom_site_label_3
_geom_torsion_atom_site_label_4
_geom_torsion
N3 Cu1 N1 C5 -99(4)
N2 Cu1 N1 C5 9.3(5)
N4 Cu1 N1 C5 139.0(5)
Br1 Cu1 N1 C5 -120.1(5)
N3 Cu1 N1 C1 69(4)
N2 Cu1 N1 C1 177.7(7)
N4 Cu1 N1 C1 -52.6(7)
Br1 Cu1 N1 C1 48.3(6)
N1 Cu1 N2 C6 -2.6(5)
N3 Cu1 N2 C6 173.3(5)
N4 Cu1 N2 C6 -100.3(6)
Br1 Cu1 N2 C6 79.4(6)
N1 Cu1 N2 C10 169.3(7)
N3 Cu1 N2 C10 -14.8(7)
N4 Cu1 N2 C10 71.5(7)
Br1 Cu1 N2 C10 -108.8(6)
N1 Cu1 N3 C11 59(4)
N2 Cu1 N3 C11 -49.1(6)
N4 Cu1 N3 C11 -178.9(6)
Br1 Cu1 N3 C11 79.6(6)
N1 Cu1 N3 C15 -109(4)
N2 Cu1 N3 C15 142.9(5)
N4 Cu1 N3 C15 13.2(5)
Br1 Cu1 N3 C15 -88.3(5)
N1 Cu1 N4 C20 -10.7(7)
N3 Cu1 N4 C20 172.9(7)
N2 Cu1 N4 C20 77.4(7)
Br1 Cu1 N4 C20 -102.3(6)
N1 Cu1 N4 C16 164.8(5)
N3 Cu1 N4 C16 -11.6(5)
N2 Cu1 N4 C16 -107.0(5)
Br1 Cu1 N4 C16 73.2(5)
C5 N1 C1 C2 3.8(12)
Cu1 N1 C1 C2 -164.1(6)
N1 C1 C2 C3 3.6(12)
N1 C1 C2 C21 179.4(7)
C1 C2 C3 C4 -7.4(12)
C21 C2 C3 C4 177.0(8)
C2 C3 C4 C5 4.2(12)
C1 N1 C5 C4 -7.2(11)
Cu1 N1 C5 C4 162.1(6)
C1 N1 C5 C6 176.5(7)
Cu1 N1 C5 C6 -14.3(8)
C3 C4 C5 N1 3.2(12)
C3 C4 C5 C6 179.2(7)
C10 N2 C6 C7 0.3(11)
Cu1 N2 C6 C7 173.1(6)
C10 N2 C6 C5 -176.9(7)
Cu1 N2 C6 C5 -4.1(8)
N1 C5 C6 N2 12.2(10)
C4 C5 C6 N2 -164.0(7)
N1 C5 C6 C7 -165.0(7)
C4 C5 C6 C7 18.9(12)
N2 C6 C7 C8 -0.3(12)
C5 C6 C7 C8 176.6(8)
C6 C7 C8 C9 0.5(12)
C7 C8 C9 C10 -0.6(12)
C7 C8 C9 C36 175.8(7)
C6 N2 C10 C9 -0.5(11)
Cu1 N2 C10 C9 -172.1(6)
C8 C9 C10 N2 0.7(12)
C36 C9 C10 N2 -175.7(7)
C15 N3 C11 C12 -0.9(11)
Cu1 N3 C11 C12 -168.5(6)
N3 C11 C12 C13 3.5(11)
N3 C11 C12 C51 -178.2(7)
C11 C12 C13 C14 -2.7(12)
C51 C12 C13 C14 179.0(7)
C12 C13 C14 C15 -0.5(12)
C11 N3 C15 C14 -2.4(11)
Cu1 N3 C15 C14 166.3(6)
C11 N3 C15 C16 178.9(6)
Cu1 N3 C15 C16 -12.4(8)
C13 C14 C15 N3 3.1(12)
C13 C14 C15 C16 -178.3(7)
C20 N4 C16 C17 3.5(11)
Cu1 N4 C16 C17 -172.3(6)
C20 N4 C16 C15 -175.8(7)
Cu1 N4 C16 C15 8.4(8)
N3 C15 C16 N4 2.2(10)
C14 C15 C16 N4 -176.4(7)
N3 C15 C16 C17 -177.1(7)
C14 C15 C16 C17 4.2(12)
N4 C16 C17 C18 -1.9(12)
C15 C16 C17 C18 177.4(8)
C16 C17 C18 C19 -1.7(13)
C17 C18 C19 C20 3.4(12)
C17 C18 C19 C66 -179.6(8)
C16 N4 C20 C19 -1.6(11)
Cu1 N4 C20 C19 173.5(6)
C18 C19 C20 N4 -1.8(12)
C66 C19 C20 N4 -178.9(7)
C1 C2 C21 N5 109.0(8)
C3 C2 C21 N5 -75.5(10)
C23 N5 C21 C2 70.5(9)
C22 N5 C21 C2 -50.7(9)
C24 N5 C21 C2 -170.4(7)
C23 N5 C24 C25 -68.4(10)
C22 N5 C24 C25 52.1(10)
C21 N5 C24 C25 172.5(8)
N5 C24 C25 C26 176.1(8)
C24 C25 C26 C27 168.6(9)
C25 C26 C27 C28 179.3(9)
C26 C27 C28 C29 171.3(9)
C27 C28 C29 C30 -179.3(9)
C28 C29 C30 C31 178.6(9)
C29 C30 C31 C32 179.6(9)
C30 C31 C32 C33 178.4(9)
C31 C32 C33 C34 -178.1(8)
C32 C33 C34 C35 -179.6(9)
C10 C9 C36 N6 -85.4(9)
C8 C9 C36 N6 98.3(8)
C37 N6 C36 C9 -44.9(8)
C38 N6 C36 C9 75.9(8)
C39 N6 C36 C9 -162.3(7)
C37 N6 C39 C40 -172.3(7)
C38 N6 C39 C40 69.4(9)
C36 N6 C39 C40 -53.3(9)
N6 C39 C40 C41 -178.5(7)
C39 C40 C41 C42 -159.4(8)
C40 C41 C42 C43 -178.0(9)
C41 C42 C43 C44 -170.7(9)
C42 C43 C44 C45 178.9(10)
C43 C44 C45 C46 -175.9(10)
C44 C45 C46 C47 178.6(10)
C45 C46 C47 C48 179.5(10)
C46 C47 C48 C49 180.0(10)
C47 C48 C49 C50 179.8(11)
C13 C12 C51 N7 -88.9(10)
C11 C12 C51 N7 92.8(9)
C53 N7 C51 C12 61.5(9)
C52 N7 C51 C12 -58.9(9)
C54 N7 C51 C12 -176.8(7)
C53 N7 C54 C55 -54.9(10)
C52 N7 C54 C55 64.4(10)
C51 N7 C54 C55 -176.7(8)
N7 C54 C55 C56 -171.2(8)
C54 C55 C56 C57 172.4(9)
C55 C56 C57 C58 -176.0(9)
C56 C57 C58 C59 176.7(9)
C57 C58 C59 C60 179.5(10)
C58 C59 C60 C61 179.8(10)
C59 C60 C61 C62 179.9(10)
C60 C61 C62 C63 -179.4(10)
C61 C62 C63 C64 178.8(12)
C62 C63 C64 C65 -177.3(15)
C20 C19 C66 N8 -98.2(9)
C18 C19 C66 N8 84.9(10)
C67 N8 C66 C19 -62.7(9)
C68 N8 C66 C19 58.8(9)
C69 N8 C66 C19 176.3(7)
C67 N8 C69 C70 -68.7(10)
C68 N8 C69 C70 173.8(9)
C66 N8 C69 C70 53.2(10)
N8 C69 C70 C71 168.1(9)
C69 C70 C71 C72 169.6(12)
C70 C71 C72 C73 173.4(13)
C71 C72 C73 C74 169.5(14)
C72 C73 C74 C75 173.0(14)
C73 C74 C75 C76 179.8(14)
C74 C75 C76 C77 178.5(15)
C75 C76 C77 C78 175.8(15)
C76 C77 C78 C79 178.0(17)
C77 C78 C79 C80 -179.3(16)
